data_7220250
loop_
_publ_author_name
'Armaghan, Mahsa'
'Lu, Wei-Yu'
'Wu, Di'
'Wei, Yao'
'Yuan, Feng-Ling'
'Weng, Ng Seik'
'MOHHAMADPOUR AMINI, MOSTAFA'
'Zhang, Wen-Hua'
'Young, David James'
'Hor, Andy'
'Lang, Jian-Ping'

_publ_section_title
;
 Isolation of first row transition metal--carboxylate zwitterions
;
_journal_name_full 'RSC Adv.'
_journal_paper_doi 10.1039/C5RA05564D
_journal_year 2015
_chemical_formula_moiety 'C26 H24 Co N2 O8'
_chemical_formula_sum 'C26 H24 Co N2 O8'
_chemical_formula_weight 551.40
_space_group_IT_number 15
_symmetry_cell_setting monoclinic
_symmetry_space_group_name_Hall '-C 2yc'
_symmetry_space_group_name_H-M 'C 1 2/c 1'
_atom_sites_solution_hydrogens geom
_atom_sites_solution_primary direct
_atom_sites_solution_secondary difmap
_audit_creation_method SHELXL-97
_audit_update_record
;
2014-07-10 deposited with the CCDC.
2015-05-07 downloaded from the CCDC.
;
_cell_angle_alpha 90.00
_cell_angle_beta 107.721(8)
_cell_angle_gamma 90.00
_cell_formula_units_Z 4
_cell_length_a 25.051(11)
_cell_length_b 7.425(3)
_cell_length_c 12.951(6)
_cell_measurement_reflns_used 525
_cell_measurement_temperature 123(2)
_cell_measurement_theta_max 20.27
_cell_measurement_theta_min 3.18
_cell_volume 2294.6(17)
_computing_cell_refinement 'ApexII (Bruker, 2011)'
_computing_data_collection 'ApexII (Bruker, 2011)'
_computing_data_reduction 'ApexII (Bruker, 2011)'
_computing_molecular_graphics 'SHELXL-97 (Sheldrick, 2008)'
_computing_publication_material 'publCIF (Westrip, 2010)'
_computing_structure_refinement 'SHELXL-97 (Sheldrick, 2008)'
_computing_structure_solution 'SHELXS-97 (Sheldrick, 2008)'
_diffrn_ambient_temperature 123(2)
_diffrn_measured_fraction_theta_full 0.999
_diffrn_measured_fraction_theta_max 0.999
_diffrn_measurement_device_type 'Bruker ApexII'
_diffrn_measurement_method 'phi and omega scans'
_diffrn_radiation_monochromator graphite
_diffrn_radiation_source 'fine-focus sealed tube'
_diffrn_radiation_type MoK\a
_diffrn_radiation_wavelength 0.71073
_diffrn_reflns_av_R_equivalents 0.1697
_diffrn_reflns_av_sigmaI/netI 0.1228
_diffrn_reflns_limit_h_max 32
_diffrn_reflns_limit_h_min -31
_diffrn_reflns_limit_k_max 9
_diffrn_reflns_limit_k_min -9
_diffrn_reflns_limit_l_max 16
_diffrn_reflns_limit_l_min -16
_diffrn_reflns_number 15227
_diffrn_reflns_theta_full 27.51
_diffrn_reflns_theta_max 27.51
_diffrn_reflns_theta_min 2.87
_diffrn_standards_decay_% 0
_diffrn_standards_interval_count 0
_diffrn_standards_interval_time 0
_diffrn_standards_number 0
_exptl_absorpt_coefficient_mu 0.806
_exptl_absorpt_correction_T_max 0.9841
_exptl_absorpt_correction_T_min 0.9841
_exptl_absorpt_correction_type multi-scan
_exptl_absorpt_process_details 'SADABS, (Sheldrick 2008)'
_exptl_crystal_colour light-orange
_exptl_crystal_density_diffrn 1.596
_exptl_crystal_density_method 'not measured'
_exptl_crystal_description block
_exptl_crystal_F_000 1140
_exptl_crystal_size_max 0.02
_exptl_crystal_size_mid 0.02
_exptl_crystal_size_min 0.02
_refine_diff_density_max 0.408
_refine_diff_density_min -0.437
_refine_diff_density_rms 0.098
_refine_ls_extinction_method none
_refine_ls_goodness_of_fit_ref 0.988
_refine_ls_hydrogen_treatment mixed
_refine_ls_matrix_type full
_refine_ls_number_parameters 178
_refine_ls_number_reflns 2637
_refine_ls_number_restraints 3
_refine_ls_restrained_S_all 0.987
_refine_ls_R_factor_all 0.1329
_refine_ls_R_factor_gt 0.0575
_refine_ls_shift/su_max 0.000
_refine_ls_shift/su_mean 0.000
_refine_ls_structure_factor_coef Fsqd
_refine_ls_weighting_details 'calc w=1/[\s^2^(Fo^2^)+(0.0412P)^2^+0.0000P] where P=(Fo^2^+2Fc^2^)/3'
_refine_ls_weighting_scheme calc
_refine_ls_wR_factor_gt 0.0934
_refine_ls_wR_factor_ref 0.1167
_reflns_number_gt 1495
_reflns_number_total 2637
_reflns_threshold_expression >2sigma(I)
_cod_data_source_file c5ra05564d2.cif
_cod_data_source_block 15
_cod_original_cell_volume 2294.8(16)
_cod_original_sg_symbol_H-M C2/c
_cod_database_code 7220250

loop_
_symmetry_equiv_pos_as_xyz
'x, y, z'
'-x, y, -z+1/2'
'x+1/2, y+1/2, z'
'-x+1/2, y+1/2, -z+1/2'
'-x, -y, -z'
'x, -y, z-1/2'
'-x+1/2, -y+1/2, -z'
'x+1/2, -y+1/2, z-1/2'

loop_
_atom_site_label
_atom_site_type_symbol
_atom_site_fract_x
_atom_site_fract_y
_atom_site_fract_z
_atom_site_U_iso_or_equiv
_atom_site_adp_type
_atom_site_occupancy
_atom_site_symmetry_multiplicity
_atom_site_calc_flag
_atom_site_refinement_flags
Co1 Co 0.5000 0.18094(12) 0.2500 0.0170(2) Uani 1 2 d S
O1 O 0.51135(10) 0.1856(5) 0.4165(2) 0.0304(7) Uani 1 1 d D
H1O H 0.5410(12) 0.225(5) 0.460(3) 0.036 Uiso 1 1 d D
O2 O 0.10840(11) 0.2242(4) 0.0528(2) 0.0344(9) Uani 1 1 d .
O3 O 0.05586(9) 0.1787(4) 0.16064(19) 0.0222(6) Uani 1 1 d .
O1W O 0.5000 0.4549(7) 0.2500 0.0557(15) Uani 1 2 d SD
H1W1 H 0.516(2) 0.502(6) 0.209(4) 0.067 Uiso 1 1 d D
O2W O 0.5000 -0.0928(6) 0.2500 0.0454(14) Uani 1 2 d SD
H1W2 H 0.5223(16) -0.159(5) 0.234(4) 0.054 Uiso 1 1 d D
N1 N 0.41759(11) 0.1728(4) 0.2590(2) 0.0166(7) Uani 1 1 d .
C1 C 0.46376(14) 0.2324(5) 0.4494(3) 0.0220(10) Uani 1 1 d .
H1A H 0.4652 0.3619 0.4683 0.026 Uiso 1 1 calc R
H1B H 0.4638 0.1619 0.5143 0.026 Uiso 1 1 calc R
C2 C 0.41124(15) 0.1928(5) 0.3577(3) 0.0178(8) Uani 1 1 d .
C3 C 0.36011(14) 0.1832(6) 0.3761(3) 0.0201(8) Uani 1 1 d .
H3 H 0.3577 0.2025 0.4470 0.024 Uiso 1 1 calc R
C4 C 0.31187(15) 0.1454(5) 0.2912(3) 0.0173(9) Uani 1 1 d .
C5 C 0.31917(16) 0.1229(5) 0.1893(3) 0.0228(10) Uani 1 1 d .
H5 H 0.2876 0.0974 0.1285 0.027 Uiso 1 1 calc R
C6 C 0.37101(15) 0.1370(5) 0.1760(3) 0.0235(10) Uani 1 1 d .
H6 H 0.3745 0.1209 0.1055 0.028 Uiso 1 1 calc R
C7 C 0.25586(15) 0.1292(5) 0.3067(3) 0.0173(9) Uani 1 1 d .
C8 C 0.25057(15) 0.0736(5) 0.4060(3) 0.0235(10) Uani 1 1 d .
H8 H 0.2833 0.0471 0.4642 0.028 Uiso 1 1 calc R
C9 C 0.19843(15) 0.0564(6) 0.4213(3) 0.0253(10) Uani 1 1 d .
H9 H 0.1957 0.0196 0.4897 0.030 Uiso 1 1 calc R
C10 C 0.15041(16) 0.0929(6) 0.3371(3) 0.0223(9) Uani 1 1 d .
H10 H 0.1146 0.0810 0.3475 0.027 Uiso 1 1 calc R
C11 C 0.15470(15) 0.1474(5) 0.2367(3) 0.0196(9) Uani 1 1 d .
C12 C 0.20726(14) 0.1656(5) 0.2227(3) 0.0178(8) Uani 1 1 d .
H12 H 0.2100 0.2036 0.1545 0.021 Uiso 1 1 calc R
C13 C 0.10262(15) 0.1870(6) 0.1428(3) 0.0202(8) Uani 1 1 d .

loop_
_atom_site_aniso_label
_atom_site_aniso_U_11
_atom_site_aniso_U_22
_atom_site_aniso_U_33
_atom_site_aniso_U_23
_atom_site_aniso_U_13
_atom_site_aniso_U_12
Co1 0.0118(4) 0.0202(5) 0.0193(5) 0.000 0.0054(3) 0.000
O1 0.0088(13) 0.057(2) 0.0234(17) -0.0139(17) 0.0021(11) 0.0003(16)
O2 0.0161(15) 0.068(3) 0.0200(17) 0.0135(15) 0.0064(12) 0.0027(14)
O3 0.0134(13) 0.0309(16) 0.0228(15) -0.0004(14) 0.0064(11) 0.0017(13)
O1W 0.064(4) 0.030(3) 0.105(5) 0.000 0.072(3) 0.000
O2W 0.057(4) 0.018(3) 0.084(4) 0.000 0.056(3) 0.000
N1 0.0143(15) 0.0202(17) 0.0137(17) -0.0041(16) 0.0019(12) 0.0008(16)
C1 0.015(2) 0.032(3) 0.019(2) -0.0011(18) 0.0050(17) 0.0004(17)
C2 0.0171(19) 0.018(2) 0.018(2) -0.0006(19) 0.0043(15) 0.0012(18)
C3 0.0185(19) 0.030(2) 0.013(2) 0.000(2) 0.0066(15) 0.005(2)
C4 0.0147(19) 0.021(3) 0.016(2) 0.0001(16) 0.0049(16) -0.0017(16)
C5 0.013(2) 0.035(3) 0.018(2) -0.0012(18) 0.0016(16) -0.0003(17)
C6 0.015(2) 0.036(3) 0.020(2) -0.0052(18) 0.0070(17) -0.0008(18)
C7 0.014(2) 0.022(2) 0.017(2) 0.0017(16) 0.0050(16) -0.0001(16)
C8 0.016(2) 0.034(3) 0.019(2) 0.0048(19) 0.0037(17) 0.0031(18)
C9 0.022(2) 0.041(3) 0.014(2) 0.003(2) 0.0075(18) -0.004(2)
C10 0.015(2) 0.033(3) 0.021(2) -0.0011(19) 0.0080(17) -0.0025(17)
C11 0.015(2) 0.021(3) 0.022(2) -0.0047(17) 0.0051(16) 0.0014(16)
C12 0.0182(19) 0.021(2) 0.015(2) 0.0020(18) 0.0052(15) -0.0027(19)
C13 0.018(2) 0.023(2) 0.022(2) -0.002(2) 0.0076(16) -0.0008(19)

loop_
_atom_type_symbol
_atom_type_description
_atom_type_scat_dispersion_real
_atom_type_scat_dispersion_imag
_atom_type_scat_source
C C 0.0033 0.0016 'International Tables Vol C Tables 4.2.6.8 and 6.1.1.4'
H H 0.0000 0.0000 'International Tables Vol C Tables 4.2.6.8 and 6.1.1.4'
N N 0.0061 0.0033 'International Tables Vol C Tables 4.2.6.8 and 6.1.1.4'
O O 0.0106 0.0060 'International Tables Vol C Tables 4.2.6.8 and 6.1.1.4'
Co Co 0.3494 0.9721 'International Tables Vol C Tables 4.2.6.8 and 6.1.1.4'

loop_
_geom_angle_atom_site_label_1
_geom_angle_atom_site_label_2
_geom_angle_atom_site_label_3
_geom_angle
_geom_angle_site_symmetry_1
_geom_angle_site_symmetry_3
O2W Co1 O1W 180.000(1) . .
O2W Co1 O1 90.95(10) . .
O1W Co1 O1 89.05(10) . .
O2W Co1 O1 90.95(10) . 2_655
O1W Co1 O1 89.05(10) . 2_655
O1 Co1 O1 178.1(2) . 2_655
O2W Co1 N1 88.35(9) . .
O1W Co1 N1 91.65(9) . .
O1 Co1 N1 76.75(10) . .
O1 Co1 N1 103.31(10) 2_655 .
O2W Co1 N1 88.35(9) . 2_655
O1W Co1 N1 91.65(9) . 2_655
O1 Co1 N1 103.31(10) . 2_655
O1 Co1 N1 76.75(10) 2_655 2_655
N1 Co1 N1 176.70(19) . 2_655
C1 O1 Co1 116.7(2) . .
C1 O1 H1O 111(3) . .
Co1 O1 H1O 121(3) . .
Co1 O1W H1W1 115(4) . .
Co1 O2W H1W2 127(3) . .
C2 N1 C6 117.1(3) . .
C2 N1 Co1 116.9(2) . .
C6 N1 Co1 125.9(2) . .
O1 C1 C2 109.0(3) . .
O1 C1 H1A 109.9 . .
C2 C1 H1A 109.9 . .
O1 C1 H1B 109.9 . .
C2 C1 H1B 109.9 . .
H1A C1 H1B 108.3 . .
N1 C2 C3 123.1(3) . .
N1 C2 C1 116.3(3) . .
C3 C2 C1 120.6(3) . .
C2 C3 C4 120.3(3) . .
C2 C3 H3 119.9 . .
C4 C3 H3 119.9 . .
C3 C4 C5 116.0(3) . .
C3 C4 C7 122.7(3) . .
C5 C4 C7 121.3(3) . .
C6 C5 C4 120.9(4) . .
C6 C5 H5 119.5 . .
C4 C5 H5 119.5 . .
N1 C6 C5 122.6(4) . .
N1 C6 H6 118.7 . .
C5 C6 H6 118.7 . .
C12 C7 C8 118.2(3) . .
C12 C7 C4 121.2(3) . .
C8 C7 C4 120.6(3) . .
C9 C8 C7 121.2(4) . .
C9 C8 H8 119.4 . .
C7 C8 H8 119.4 . .
C10 C9 C8 120.1(4) . .
C10 C9 H9 120.0 . .
C8 C9 H9 120.0 . .
C9 C10 C11 119.7(3) . .
C9 C10 H10 120.1 . .
C11 C10 H10 120.1 . .
C12 C11 C10 119.6(3) . .
C12 C11 C13 119.7(3) . .
C10 C11 C13 120.7(3) . .
C11 C12 C7 121.2(3) . .
C11 C12 H12 119.4 . .
C7 C12 H12 119.4 . .
O2 C13 O3 124.0(3) . .
O2 C13 C11 118.4(3) . .
O3 C13 C11 117.6(3) . .

loop_
_geom_bond_atom_site_label_1
_geom_bond_atom_site_label_2
_geom_bond_distance
_geom_bond_site_symmetry_2
Co1 O2W 2.033(5) .
Co1 O1W 2.034(5) .
Co1 O1 2.088(3) .
Co1 O1 2.088(3) 2_655
Co1 N1 2.104(3) .
Co1 N1 2.104(3) 2_655
O1 C1 1.426(4) .
O1 H1O 0.836(18) .
O2 C13 1.249(4) .
O3 C13 1.262(4) .
O1W H1W1 0.839(19) .
O2W H1W2 0.821(18) .
N1 C2 1.344(4) .
N1 C6 1.351(4) .
C1 C2 1.509(5) .
C1 H1A 0.9900 .
C1 H1B 0.9900 .
C2 C3 1.374(5) .
C3 C4 1.392(5) .
C3 H3 0.9500 .
C4 C5 1.396(5) .
C4 C7 1.481(5) .
C5 C6 1.365(5) .
C5 H5 0.9500 .
C6 H6 0.9500 .
C7 C12 1.390(5) .
C7 C8 1.395(5) .
C8 C9 1.385(5) .
C8 H8 0.9500 .
C9 C10 1.383(5) .
C9 H9 0.9500 .
C10 C11 1.397(5) .
C10 H10 0.9500 .
C11 C12 1.389(5) .
C11 C13 1.517(5) .
C12 H12 0.9500 .

loop_
_geom_hbond_atom_site_label_D
_geom_hbond_atom_site_label_H
_geom_hbond_atom_site_label_A
_geom_hbond_distance_DH
_geom_hbond_distance_HA
_geom_hbond_distance_DA
_geom_hbond_angle_DHA
_geom_hbond_site_symmetry_A
O1 H1O O2 0.836(18) 1.79(2) 2.620(4) 171(4) 8_556
O1 H1O O3 0.836(18) 2.61(4) 3.180(4) 126(4) 8_556
O1W H1W1 O3 0.839(19) 1.86(3) 2.654(4) 157(5) 3
O2W H1W2 O3 0.821(18) 1.88(2) 2.676(4) 164(5) 3_545

loop_
_geom_torsion_atom_site_label_1
_geom_torsion_atom_site_label_2
_geom_torsion_atom_site_label_3
_geom_torsion_atom_site_label_4
_geom_torsion
_geom_torsion_site_symmetry_1
O2W Co1 O1 C1 -105.3(3) .
O1W Co1 O1 C1 74.7(3) .
O1 Co1 O1 C1 74.7(3) 2_655
N1 Co1 O1 C1 -17.3(3) .
N1 Co1 O1 C1 166.1(3) 2_655
O2W Co1 N1 C2 98.0(3) .
O1W Co1 N1 C2 -82.0(3) .
O1 Co1 N1 C2 6.6(3) .
O1 Co1 N1 C2 -171.5(3) 2_655
N1 Co1 N1 C2 98.0(3) 2_655
O2W Co1 N1 C6 -77.1(3) .
O1W Co1 N1 C6 102.9(3) .
O1 Co1 N1 C6 -168.5(3) .
O1 Co1 N1 C6 13.4(3) 2_655
N1 Co1 N1 C6 -77.1(3) 2_655
Co1 O1 C1 C2 23.6(4) .
C6 N1 C2 C3 -1.8(6) .
Co1 N1 C2 C3 -177.4(3) .
C6 N1 C2 C1 179.9(3) .
Co1 N1 C2 C1 4.4(5) .
O1 C1 C2 N1 -17.8(5) .
O1 C1 C2 C3 163.9(4) .
N1 C2 C3 C4 2.2(7) .
C1 C2 C3 C4 -179.6(4) .
C2 C3 C4 C5 -1.3(6) .
C2 C3 C4 C7 178.5(4) .
C3 C4 C5 C6 0.3(6) .
C7 C4 C5 C6 -179.6(4) .
C2 N1 C6 C5 0.7(6) .
Co1 N1 C6 C5 175.8(3) .
C4 C5 C6 N1 0.0(6) .
C3 C4 C7 C12 153.1(4) .
C5 C4 C7 C12 -27.1(6) .
C3 C4 C7 C8 -28.1(6) .
C5 C4 C7 C8 151.8(4) .
C12 C7 C8 C9 -0.6(6) .
C4 C7 C8 C9 -179.4(4) .
C7 C8 C9 C10 0.6(6) .
C8 C9 C10 C11 -0.1(6) .
C9 C10 C11 C12 -0.5(6) .
C9 C10 C11 C13 179.6(4) .
C10 C11 C12 C7 0.5(6) .
C13 C11 C12 C7 -179.6(3) .
C8 C7 C12 C11 0.0(6) .
C4 C7 C12 C11 178.8(4) .
C12 C11 C13 O2 4.6(6) .
C10 C11 C13 O2 -175.5(4) .
C12 C11 C13 O3 -176.1(4) .
C10 C11 C13 O3 3.8(6) .
